data_7051612
loop_
_publ_author_name
'Rosokha, Sergiy V.'
'Lu, Jianjiang'
'Han, Bing'
'Kochi, Jay K.'

_publ_section_title
;
 Unusual structural effects of intermolecular \p-bonding in the
 tetracyanopyrazine (ion-radical) dimer
;
_journal_issue 3
_journal_name_full 'New Journal of Chemistry'
_journal_page_first 545
_journal_paper_doi 10.1039/b812829d
_journal_volume 33
_journal_year 2009
_chemical_formula_moiety '2(C18 H36 K N2 O6), C16 N12, 2(C4 H8 O)'
_chemical_formula_sum 'C60 H88 K2 N16 O14'
_chemical_formula_weight 1335.66
_chemical_name_common '[Crypt K+] TCP- * THF'
_chemical_name_systematic
;
2,2,2-Cryptand potassium tetracyanopirazinide, tetrahydrofuran solvate
;
_space_group_IT_number 2
_symmetry_cell_setting triclinic
_symmetry_space_group_name_Hall '-P 1'
_symmetry_space_group_name_H-M 'P -1'
_atom_sites_solution_hydrogens geom
_atom_sites_solution_primary direct
_atom_sites_solution_secondary difmap
_audit_creation_method SHELXL-97
_cell_angle_alpha 97.619(5)
_cell_angle_beta 99.310(5)
_cell_angle_gamma 108.192(5)
_cell_formula_units_Z 1
_cell_length_a 12.106(3)
_cell_length_b 12.153(3)
_cell_length_c 12.839(3)
_cell_measurement_reflns_used 266
_cell_measurement_temperature 173(2)
_cell_measurement_theta_max 18.88
_cell_measurement_theta_min 1.81
_cell_volume 1736.8(7)
_computing_cell_refinement 'SAINT V6.28 (BrukerAXS, 1997-2001)'
_computing_data_collection 'SMART V5.630 (BrukerAXS, 1997-2001)'
_computing_data_reduction 'SAINT & SADABS V2.06 (Sheldrick, 2000)'
_computing_molecular_graphics 'XP V5.06 (BrukerAXS, 1997-99)'
_computing_publication_material 'SHELXL-93, XCIF V5.05 (BrukerAXS, 1997-99)'
_computing_structure_refinement 'SHELXTL v. 6.12 (Sheldrick, 2001)'
_computing_structure_solution 'SHELXTL v. 6.12 (Sheldrick, 2001)'
_diffrn_ambient_temperature 173(2)
_diffrn_measured_fraction_theta_full 0.988
_diffrn_measured_fraction_theta_max 0.960
_diffrn_measurement_device 'Siemens SMART'
_diffrn_measurement_method
;
\w-scan, frame range 0.3 deg, hemisphere
;
_diffrn_radiation_monochromator graphite
_diffrn_radiation_source 'fine-focus sealed tube'
_diffrn_radiation_type MoK\a
_diffrn_radiation_wavelength 0.71073
_diffrn_reflns_av_R_equivalents 0.0729
_diffrn_reflns_av_sigmaI/netI 0.1201
_diffrn_reflns_limit_h_max 17
_diffrn_reflns_limit_h_min -17
_diffrn_reflns_limit_k_max 17
_diffrn_reflns_limit_k_min -17
_diffrn_reflns_limit_l_max 18
_diffrn_reflns_limit_l_min -18
_diffrn_reflns_number 26532
_diffrn_reflns_theta_full 30.00
_diffrn_reflns_theta_max 30.55
_diffrn_reflns_theta_min 1.64
_diffrn_standards_decay_% 0
_diffrn_standards_interval_count 0
_diffrn_standards_interval_time 0
_diffrn_standards_number 0
_exptl_absorpt_coefficient_mu 0.208
_exptl_absorpt_correction_type none
_exptl_crystal_colour orange
_exptl_crystal_density_diffrn 1.277
_exptl_crystal_density_method 'not measured'
_exptl_crystal_description plate
_exptl_crystal_F_000 710
_exptl_crystal_size_max 0.2
_exptl_crystal_size_mid 0.2
_exptl_crystal_size_min 0.03
_refine_diff_density_max 0.805
_refine_diff_density_min -0.386
_refine_diff_density_rms 0.083
_refine_ls_extinction_method none
_refine_ls_goodness_of_fit_ref 0.931
_refine_ls_hydrogen_treatment constr
_refine_ls_matrix_type full
_refine_ls_number_parameters 415
_refine_ls_number_reflns 10228
_refine_ls_number_restraints 0
_refine_ls_restrained_S_all 0.931
_refine_ls_R_factor_all 0.1512
_refine_ls_R_factor_gt 0.0802
_refine_ls_shift/su_max 0.013
_refine_ls_shift/su_mean 0.001
_refine_ls_structure_factor_coef Fsqd
_refine_ls_weighting_details 'calc w=1/[\s^2^(Fo^2^)+(0.0871P)^2^+0.0000P] where P=(Fo^2^+2Fc^2^)/3'
_refine_ls_weighting_scheme calc
_refine_ls_wR_factor_gt 0.1708
_refine_ls_wR_factor_ref 0.2000
_reflns_number_gt 5146
_reflns_number_total 10228
_reflns_threshold_expression >2sigma(I)
_cod_data_source_file b812829d.txt
_cod_data_source_block ros8
_cod_original_sg_symbol_H-M P-1
_cod_database_code 7051612

loop_
_symmetry_equiv_pos_as_xyz
'x, y, z'
'-x, -y, -z'

loop_
_atom_site_label
_atom_site_type_symbol
_atom_site_fract_x
_atom_site_fract_y
_atom_site_fract_z
_atom_site_U_iso_or_equiv
_atom_site_adp_type
_atom_site_occupancy
_atom_site_symmetry_multiplicity
_atom_site_calc_flag
_atom_site_refinement_flags
_atom_site_disorder_assembly
_atom_site_disorder_group
K1 K 0.87314(5) 0.71729(5) 0.55950(5) 0.02651(16) Uani 1 1 d . . .
N1 N 0.6791(2) 0.6418(2) 0.35781(19) 0.0338(6) Uani 1 1 d . . .
O3 O 0.91801(18) 0.81693(18) 0.37425(16) 0.0348(5) Uani 1 1 d . . .
O1 O 0.65425(18) 0.74897(18) 0.56713(16) 0.0345(5) Uani 1 1 d . . .
N4 N 0.5125(2) 0.8824(2) 0.1960(2) 0.0358(6) Uani 1 1 d . . .
O2 O 0.84791(18) 0.8521(2) 0.74572(16) 0.0382(5) Uani 1 1 d . . .
N3 N 0.3557(2) 0.9245(2) 0.0333(2) 0.0356(6) Uani 1 1 d . . .
N6 N 0.3438(3) 0.8522(3) 0.3885(3) 0.0571(9) Uani 1 1 d . . .
O6 O 0.9243(2) 0.5465(2) 0.66697(19) 0.0482(6) Uani 1 1 d . . .
O5 O 0.7709(2) 0.47492(18) 0.46130(17) 0.0391(5) Uani 1 1 d . . .
C3 C 0.6564(3) 0.8374(3) 0.6538(2) 0.0363(7) Uani 1 1 d . . .
H3A H 0.5742 0.8283 0.6617 0.044 Uiso 1 1 calc R . .
H3B H 0.6931 0.9170 0.6386 0.044 Uiso 1 1 calc R . .
C20 C 0.3257(3) 0.8959(3) 0.1220(3) 0.0333(7) Uani 1 1 d . . .
O4 O 1.10527(19) 0.85332(19) 0.55043(18) 0.0418(5) Uani 1 1 d . . .
N8 N 0.5407(3) 1.1978(3) 0.1796(2) 0.0448(7) Uani 1 1 d . . .
N2 N 1.0637(2) 0.7907(3) 0.7578(2) 0.0410(7) Uani 1 1 d . . .
C25 C 0.3727(3) 0.8688(3) 0.3108(3) 0.0414(8) Uani 1 1 d . . .
C24 C 0.1986(3) 0.8476(3) 0.1189(3) 0.0416(8) Uani 1 1 d . . .
C7 C 0.7163(3) 0.7179(3) 0.2811(2) 0.0408(8) Uani 1 1 d . . .
H7A H 0.7013 0.7926 0.3014 0.049 Uiso 1 1 calc R . .
H7B H 0.6661 0.6785 0.2087 0.049 Uiso 1 1 calc R . .
C22 C 0.5464(3) 0.9146(3) 0.1101(2) 0.0345(7) Uani 1 1 d . . .
C23 C 0.4841(3) 0.9886(3) 0.0532(3) 0.0361(7) Uani 1 1 d . . .
C8 C 0.8444(3) 0.7469(3) 0.2748(2) 0.0420(8) Uani 1 1 d . . .
H8A H 0.8623 0.6731 0.2592 0.050 Uiso 1 1 calc R . .
H8B H 0.8603 0.7905 0.2159 0.050 Uiso 1 1 calc R . .
C26 C 0.6393(3) 0.8795(3) 0.0769(2) 0.0381(7) Uani 1 1 d . . .
C9 C 1.0404(3) 0.8588(3) 0.3669(3) 0.0394(8) Uani 1 1 d . . .
H9A H 1.0503 0.9098 0.3125 0.047 Uiso 1 1 calc R . .
H9B H 1.0654 0.7910 0.3436 0.047 Uiso 1 1 calc R . .
C2 C 0.5888(3) 0.7595(3) 0.4683(2) 0.0389(7) Uani 1 1 d . . .
H2A H 0.6340 0.8315 0.4448 0.047 Uiso 1 1 calc R . .
H2B H 0.5114 0.7657 0.4781 0.047 Uiso 1 1 calc R . .
C1 C 0.5689(3) 0.6519(3) 0.3850(3) 0.0417(8) Uani 1 1 d . . .
H1A H 0.5280 0.5806 0.4118 0.050 Uiso 1 1 calc R . .
H1B H 0.5156 0.6541 0.3187 0.050 Uiso 1 1 calc R . .
C21 C 0.4079(3) 0.8936(3) 0.2136(3) 0.0354(7) Uani 1 1 d . . .
C27 C 0.5183(3) 1.1106(3) 0.1245(2) 0.0336(7) Uani 1 1 d . . .
N7 N 0.7124(3) 0.8486(3) 0.0493(2) 0.0540(8) Uani 1 1 d . . .
C4 C 0.7264(3) 0.8243(3) 0.7546(2) 0.0387(7) Uani 1 1 d . . .
H4A H 0.7206 0.8783 0.8167 0.046 Uiso 1 1 calc R . .
H4B H 0.6947 0.7423 0.7660 0.046 Uiso 1 1 calc R . .
C13 C 0.6606(3) 0.5184(3) 0.3110(2) 0.0431(8) Uani 1 1 d . . .
H13A H 0.7256 0.5171 0.2734 0.052 Uiso 1 1 calc R . .
H13B H 0.5848 0.4864 0.2566 0.052 Uiso 1 1 calc R . .
C16 C 0.8900(4) 0.4301(3) 0.6032(3) 0.0569(10) Uani 1 1 d . . .
H16A H 0.8912 0.3726 0.6509 0.068 Uiso 1 1 calc R . .
H16B H 0.9472 0.4279 0.5566 0.068 Uiso 1 1 calc R . .
C14 C 0.6571(3) 0.4399(3) 0.3908(3) 0.0450(8) Uani 1 1 d . . .
H14A H 0.5965 0.4448 0.4329 0.054 Uiso 1 1 calc R . .
H14B H 0.6347 0.3571 0.3530 0.054 Uiso 1 1 calc R . .
C10 C 1.1161(3) 0.9267(3) 0.4727(3) 0.0425(8) Uani 1 1 d . . .
H10A H 1.2002 0.9576 0.4666 0.051 Uiso 1 1 calc R . .
H10B H 1.0914 0.9948 0.4958 0.051 Uiso 1 1 calc R . .
N5 N 0.0996(3) 0.8115(3) 0.1167(3) 0.0687(10) Uani 1 1 d . . .
C6 C 1.0492(3) 0.8880(3) 0.8296(3) 0.0496(9) Uani 1 1 d . . .
H6A H 1.0730 0.9604 0.7992 0.059 Uiso 1 1 calc R . .
H6B H 1.1035 0.9031 0.9004 0.059 Uiso 1 1 calc R . .
C15 C 0.7686(4) 0.3979(3) 0.5359(3) 0.0528(10) Uani 1 1 d . . .
H15A H 0.7417 0.3150 0.4967 0.063 Uiso 1 1 calc R . .
H15B H 0.7122 0.4049 0.5821 0.063 Uiso 1 1 calc R . .
C5 C 0.9241(3) 0.8638(4) 0.8460(3) 0.0484(9) Uani 1 1 d . . .
H5A H 0.8979 0.7903 0.8744 0.058 Uiso 1 1 calc R . .
H5B H 0.9211 0.9296 0.8986 0.058 Uiso 1 1 calc R . .
C11 C 1.1870(3) 0.9123(4) 0.6490(3) 0.0580(11) Uani 1 1 d . . .
H11A H 1.1688 0.9824 0.6790 0.070 Uiso 1 1 calc R . .
H11B H 1.2688 0.9396 0.6364 0.070 Uiso 1 1 calc R . .
C17 C 1.0355(4) 0.5771(4) 0.7386(3) 0.0579(11) Uani 1 1 d . . .
H17A H 1.0994 0.5857 0.6977 0.070 Uiso 1 1 calc R . .
H17B H 1.0352 0.5141 0.7804 0.070 Uiso 1 1 calc R . .
C18 C 1.0583(4) 0.6915(4) 0.8137(3) 0.0552(10) Uani 1 1 d . . .
H18A H 0.9942 0.6813 0.8545 0.066 Uiso 1 1 calc R . .
H18B H 1.1345 0.7110 0.8660 0.066 Uiso 1 1 calc R . .
C12 C 1.1793(3) 0.8310(4) 0.7277(3) 0.0581(11) Uani 1 1 d . . .
H12A H 1.1969 0.7611 0.6962 0.070 Uiso 1 1 calc R . .
H12B H 1.2415 0.8720 0.7936 0.070 Uiso 1 1 calc R . .
O7 O 0.2220(4) 0.5024(4) -0.0731(3) 0.1118(13) Uani 1 1 d . . .
C33 C 0.3254(6) 0.5880(6) -0.0189(4) 0.127(3) Uani 1 1 d . . .
H33A H 0.3138 0.6654 -0.0065 0.152 Uiso 1 1 calc R . .
H33B H 0.3881 0.5939 -0.0608 0.152 Uiso 1 1 calc R . .
C32 C 0.3590(8) 0.5559(9) 0.0813(6) 0.196(4) Uani 1 1 d . . .
H32A H 0.4218 0.5203 0.0774 0.235 Uiso 1 1 calc R . .
H32B H 0.3912 0.6270 0.1393 0.235 Uiso 1 1 calc R . .
C30 C 0.1756(7) 0.4453(9) 0.0054(5) 0.201(5) Uani 1 1 d . . .
H30A H 0.1487 0.3587 -0.0203 0.242 Uiso 1 1 calc R . .
H30B H 0.1058 0.4665 0.0185 0.242 Uiso 1 1 calc R . .
C31 C 0.2631(10) 0.4777(9) 0.1033(7) 0.249(7) Uani 1 1 d . . .
H31A H 0.2358 0.5144 0.1631 0.299 Uiso 1 1 calc R . .
H31B H 0.2812 0.4080 0.1227 0.299 Uiso 1 1 calc R . .

loop_
_atom_site_aniso_label
_atom_site_aniso_U_11
_atom_site_aniso_U_22
_atom_site_aniso_U_33
_atom_site_aniso_U_23
_atom_site_aniso_U_13
_atom_site_aniso_U_12
K1 0.0211(3) 0.0279(3) 0.0298(3) 0.0056(2) 0.0047(2) 0.0078(2)
N1 0.0298(14) 0.0401(15) 0.0284(13) 0.0055(11) 0.0035(11) 0.0095(12)
O3 0.0303(12) 0.0386(12) 0.0364(12) 0.0079(9) 0.0143(10) 0.0091(10)
O1 0.0282(11) 0.0450(12) 0.0323(11) 0.0047(9) 0.0038(9) 0.0181(10)
N4 0.0328(15) 0.0404(15) 0.0368(14) 0.0115(12) 0.0086(12) 0.0140(12)
O2 0.0277(12) 0.0533(14) 0.0306(11) 0.0017(10) 0.0046(9) 0.0131(10)
N3 0.0192(13) 0.0442(15) 0.0417(15) 0.0124(12) 0.0073(11) 0.0063(11)
N6 0.062(2) 0.078(2) 0.058(2) 0.0377(18) 0.0284(18) 0.0427(19)
O6 0.0510(15) 0.0445(14) 0.0494(14) 0.0103(11) -0.0063(12) 0.0246(12)
O5 0.0442(14) 0.0308(11) 0.0379(12) 0.0087(9) 0.0063(11) 0.0071(10)
C3 0.0304(17) 0.0431(18) 0.0413(18) 0.0068(14) 0.0145(14) 0.0179(15)
C20 0.0239(15) 0.0338(16) 0.0414(18) 0.0099(13) 0.0086(14) 0.0067(13)
O4 0.0265(12) 0.0440(13) 0.0463(13) 0.0050(11) 0.0082(10) 0.0016(10)
N8 0.0376(16) 0.0451(17) 0.0425(16) -0.0022(13) 0.0050(13) 0.0078(14)
N2 0.0296(15) 0.0550(18) 0.0351(15) 0.0047(13) -0.0017(12) 0.0159(13)
C25 0.041(2) 0.051(2) 0.048(2) 0.0251(17) 0.0157(17) 0.0275(17)
C24 0.0302(18) 0.055(2) 0.0333(18) 0.0031(15) 0.0118(14) 0.0050(16)
C7 0.0393(19) 0.053(2) 0.0283(16) 0.0124(15) 0.0019(14) 0.0135(16)
C22 0.0245(16) 0.0417(18) 0.0363(17) 0.0130(14) 0.0038(13) 0.0091(14)
C23 0.0237(16) 0.0450(19) 0.0387(17) 0.0130(14) 0.0054(14) 0.0094(14)
C8 0.048(2) 0.052(2) 0.0303(17) 0.0138(15) 0.0132(16) 0.0183(17)
C26 0.0320(18) 0.050(2) 0.0313(17) 0.0127(14) 0.0047(14) 0.0125(16)
C9 0.0372(19) 0.0373(18) 0.057(2) 0.0212(16) 0.0301(17) 0.0164(15)
C2 0.0269(16) 0.051(2) 0.0411(18) 0.0107(15) 0.0050(14) 0.0175(15)
C1 0.0275(17) 0.055(2) 0.0357(18) 0.0062(16) -0.0012(14) 0.0096(16)
C21 0.0298(17) 0.0398(17) 0.0413(18) 0.0156(14) 0.0113(14) 0.0136(14)
C27 0.0208(15) 0.0425(18) 0.0314(16) -0.0019(14) 0.0005(13) 0.0088(14)
N7 0.0479(19) 0.078(2) 0.0502(18) 0.0226(17) 0.0158(16) 0.0348(18)
C4 0.0338(18) 0.0484(19) 0.0360(17) 0.0037(14) 0.0141(15) 0.0153(16)
C13 0.041(2) 0.047(2) 0.0284(16) -0.0032(14) -0.0019(15) 0.0062(16)
C16 0.074(3) 0.041(2) 0.064(3) 0.0201(18) 0.008(2) 0.030(2)
C14 0.046(2) 0.0307(17) 0.044(2) -0.0021(14) 0.0049(17) 0.0001(16)
C10 0.0288(17) 0.0340(17) 0.067(2) 0.0098(16) 0.0238(17) 0.0067(14)
N5 0.0327(18) 0.107(3) 0.052(2) 0.0057(19) 0.0178(16) 0.0027(19)
C6 0.037(2) 0.059(2) 0.0379(19) -0.0054(16) -0.0093(16) 0.0111(18)
C15 0.071(3) 0.0287(17) 0.056(2) 0.0130(16) 0.012(2) 0.0120(18)
C5 0.045(2) 0.066(2) 0.0304(17) 0.0001(16) 0.0012(16) 0.0223(19)
C11 0.0250(18) 0.066(3) 0.059(2) -0.006(2) 0.0028(17) -0.0068(18)
C17 0.060(3) 0.069(3) 0.052(2) 0.016(2) -0.005(2) 0.040(2)
C18 0.052(2) 0.077(3) 0.0374(19) 0.0089(19) -0.0084(17) 0.033(2)
C12 0.0235(18) 0.086(3) 0.052(2) 0.002(2) -0.0038(16) 0.0106(19)
O7 0.100(3) 0.125(3) 0.081(2) 0.023(2) -0.001(2) 0.006(3)
C33 0.138(6) 0.101(4) 0.073(4) -0.005(3) 0.003(4) -0.036(4)
C32 0.147(8) 0.240(10) 0.113(6) 0.063(7) -0.066(5) -0.020(7)
C30 0.136(7) 0.284(11) 0.072(4) 0.063(6) 0.005(4) -0.087(7)
C31 0.235(12) 0.222(10) 0.140(7) 0.106(7) -0.033(8) -0.123(9)

loop_
_atom_type_symbol
_atom_type_description
_atom_type_scat_dispersion_real
_atom_type_scat_dispersion_imag
_atom_type_scat_source
C C 0.0033 0.0016 'International Tables Vol C Tables 4.2.6.8 and 6.1.1.4'
H H 0.0000 0.0000 'International Tables Vol C Tables 4.2.6.8 and 6.1.1.4'
N N 0.0061 0.0033 'International Tables Vol C Tables 4.2.6.8 and 6.1.1.4'
O O 0.0106 0.0060 'International Tables Vol C Tables 4.2.6.8 and 6.1.1.4'
K K 0.2009 0.2494 'International Tables Vol C Tables 4.2.6.8 and 6.1.1.4'

loop_
_geom_angle_atom_site_label_1
_geom_angle_atom_site_label_2
_geom_angle_atom_site_label_3
_geom_angle
_geom_angle_site_symmetry_1
_geom_angle_site_symmetry_3
_geom_angle_publ_flag
O6 K1 O1 116.82(7) . . ?
O6 K1 O4 99.49(7) . . ?
O1 K1 O4 138.38(7) . . ?
O6 K1 O2 94.48(7) . . ?
O1 K1 O2 60.17(6) . . ?
O4 K1 O2 99.40(7) . . ?
O6 K1 O5 60.06(7) . . ?
O1 K1 O5 94.94(7) . . ?
O4 K1 O5 121.78(7) . . ?
O2 K1 O5 133.19(7) . . ?
O6 K1 O3 139.40(7) . . ?
O1 K1 O3 98.53(6) . . ?
O4 K1 O3 59.40(6) . . ?
O2 K1 O3 121.46(7) . . ?
O5 K1 O3 99.68(6) . . ?
O6 K1 N2 59.90(8) . . ?
O1 K1 N2 119.82(7) . . ?
O4 K1 N2 61.12(7) . . ?
O2 K1 N2 60.42(7) . . ?
O5 K1 N2 119.18(7) . . ?
O3 K1 N2 119.70(7) . . ?
O6 K1 N1 119.90(7) . . ?
O1 K1 N1 60.24(6) . . ?
O4 K1 N1 118.98(7) . . ?
O2 K1 N1 119.68(7) . . ?
O5 K1 N1 60.63(7) . . ?
O3 K1 N1 60.43(7) . . ?
N2 K1 N1 179.81(7) . . ?
C7 N1 C1 109.7(2) . . ?
C7 N1 C13 109.9(2) . . ?
C1 N1 C13 110.3(3) . . ?
C7 N1 K1 109.29(18) . . ?
C1 N1 K1 109.54(17) . . ?
C13 N1 K1 108.16(17) . . ?
C8 O3 C9 111.0(2) . . ?
C8 O3 K1 114.83(17) . . ?
C9 O3 K1 115.33(17) . . ?
C2 O1 C3 110.7(2) . . ?
C2 O1 K1 116.00(16) . . ?
C3 O1 K1 115.71(16) . . ?
C22 N4 C21 117.2(3) . . ?
C5 O2 C4 111.7(2) . . ?
C5 O2 K1 119.09(18) . . ?
C4 O2 K1 112.44(17) . . ?
C20 N3 C23 110.3(2) . . ?
C17 O6 C16 111.5(3) . . ?
C17 O6 K1 119.0(2) . . ?
C16 O6 K1 115.94(18) . . ?
C15 O5 C14 109.8(3) . . ?
C15 O5 K1 113.40(18) . . ?
C14 O5 K1 116.16(17) . . ?
O1 C3 C4 108.9(2) . . ?
O1 C3 H3A 109.9 . . ?
C4 C3 H3A 109.9 . . ?
O1 C3 H3B 109.9 . . ?
C4 C3 H3B 109.9 . . ?
H3A C3 H3B 108.3 . . ?
N3 C20 C21 123.9(3) . . ?
N3 C20 C24 116.5(3) . . ?
C21 C20 C24 119.0(3) . . ?
C11 O4 C10 111.0(3) . . ?
C11 O4 K1 117.76(19) . . ?
C10 O4 K1 116.78(18) . . ?
C12 N2 C18 108.9(3) . . ?
C12 N2 C6 109.8(3) . . ?
C18 N2 C6 109.6(3) . . ?
C12 N2 K1 108.62(19) . . ?
C18 N2 K1 111.0(2) . . ?
C6 N2 K1 108.87(18) . . ?
N6 C25 C21 177.9(3) . . ?
N5 C24 C20 179.1(4) . . ?
N1 C7 C8 114.6(3) . . ?
N1 C7 H7A 108.6 . . ?
C8 C7 H7A 108.6 . . ?
N1 C7 H7B 108.6 . . ?
C8 C7 H7B 108.6 . . ?
H7A C7 H7B 107.6 . . ?
N4 C22 C26 117.9(3) . . ?
N4 C22 C23 117.1(3) . . ?
C26 C22 C23 124.9(3) . . ?
N3 C23 C23 108.3(3) . 2_675 ?
N3 C23 C22 106.9(2) . . ?
C23 C23 C22 115.0(3) 2_675 . ?
N3 C23 C27 111.5(2) . . ?
C23 C23 C27 105.7(3) 2_675 . ?
C22 C23 C27 109.5(3) . . ?
O3 C8 C7 109.5(3) . . ?
O3 C8 H8A 109.8 . . ?
C7 C8 H8A 109.8 . . ?
O3 C8 H8B 109.8 . . ?
C7 C8 H8B 109.8 . . ?
H8A C8 H8B 108.2 . . ?
N7 C26 C22 178.5(4) . . ?
O3 C9 C10 110.1(2) . . ?
O3 C9 H9A 109.6 . . ?
C10 C9 H9A 109.6 . . ?
O3 C9 H9B 109.6 . . ?
C10 C9 H9B 109.6 . . ?
H9A C9 H9B 108.2 . . ?
O1 C2 C1 108.4(2) . . ?
O1 C2 H2A 110.0 . . ?
C1 C2 H2A 110.0 . . ?
O1 C2 H2B 110.0 . . ?
C1 C2 H2B 110.0 . . ?
H2A C2 H2B 108.4 . . ?
N1 C1 C2 113.7(3) . . ?
N1 C1 H1A 108.8 . . ?
C2 C1 H1A 108.8 . . ?
N1 C1 H1B 108.8 . . ?
C2 C1 H1B 108.8 . . ?
H1A C1 H1B 107.7 . . ?
N4 C21 C20 116.6(3) . . ?
N4 C21 C25 118.9(3) . . ?
C20 C21 C25 122.0(3) . . ?
N8 C27 C23 177.1(3) . . ?
O2 C4 C3 108.6(2) . . ?
O2 C4 H4A 110.0 . . ?
C3 C4 H4A 110.0 . . ?
O2 C4 H4B 110.0 . . ?
C3 C4 H4B 110.0 . . ?
H4A C4 H4B 108.4 . . ?
N1 C13 C14 114.2(3) . . ?
N1 C13 H13A 108.7 . . ?
C14 C13 H13A 108.7 . . ?
N1 C13 H13B 108.7 . . ?
C14 C13 H13B 108.7 . . ?
H13A C13 H13B 107.6 . . ?
O6 C16 C15 109.6(3) . . ?
O6 C16 H16A 109.7 . . ?
C15 C16 H16A 109.7 . . ?
O6 C16 H16B 109.7 . . ?
C15 C16 H16B 109.7 . . ?
H16A C16 H16B 108.2 . . ?
O5 C14 C13 109.7(3) . . ?
O5 C14 H14A 109.7 . . ?
C13 C14 H14A 109.7 . . ?
O5 C14 H14B 109.7 . . ?
C13 C14 H14B 109.7 . . ?
H14A C14 H14B 108.2 . . ?
O4 C10 C9 110.0(3) . . ?
O4 C10 H10A 109.7 . . ?
C9 C10 H10A 109.7 . . ?
O4 C10 H10B 109.7 . . ?
C9 C10 H10B 109.7 . . ?
H10A C10 H10B 108.2 . . ?
N2 C6 C5 113.7(3) . . ?
N2 C6 H6A 108.8 . . ?
C5 C6 H6A 108.8 . . ?
N2 C6 H6B 108.8 . . ?
C5 C6 H6B 108.8 . . ?
H6A C6 H6B 107.7 . . ?
O5 C15 C16 109.0(3) . . ?
O5 C15 H15A 109.9 . . ?
C16 C15 H15A 109.9 . . ?
O5 C15 H15B 109.9 . . ?
C16 C15 H15B 109.9 . . ?
H15A C15 H15B 108.3 . . ?
O2 C5 C6 108.7(3) . . ?
O2 C5 H5A 109.9 . . ?
C6 C5 H5A 109.9 . . ?
O2 C5 H5B 109.9 . . ?
C6 C5 H5B 109.9 . . ?
H5A C5 H5B 108.3 . . ?
O4 C11 C12 110.2(3) . . ?
O4 C11 H11A 109.6 . . ?
C12 C11 H11A 109.6 . . ?
O4 C11 H11B 109.6 . . ?
C12 C11 H11B 109.6 . . ?
H11A C11 H11B 108.1 . . ?
O6 C17 C18 109.0(3) . . ?
O6 C17 H17A 109.9 . . ?
C18 C17 H17A 109.9 . . ?
O6 C17 H17B 109.9 . . ?
C18 C17 H17B 109.9 . . ?
H17A C17 H17B 108.3 . . ?
N2 C18 C17 113.2(3) . . ?
N2 C18 H18A 108.9 . . ?
C17 C18 H18A 108.9 . . ?
N2 C18 H18B 108.9 . . ?
C17 C18 H18B 108.9 . . ?
H18A C18 H18B 107.8 . . ?
N2 C12 C11 114.4(3) . . ?
N2 C12 H12A 108.6 . . ?
C11 C12 H12A 108.6 . . ?
N2 C12 H12B 108.6 . . ?
C11 C12 H12B 108.6 . . ?
H12A C12 H12B 107.6 . . ?
C33 O7 C30 104.9(5) . . ?
O7 C33 C32 107.1(6) . . ?
O7 C33 H33A 110.3 . . ?
C32 C33 H33A 110.3 . . ?
O7 C33 H33B 110.3 . . ?
C32 C33 H33B 110.3 . . ?
H33A C33 H33B 108.5 . . ?
C31 C32 C33 109.5(7) . . ?
C31 C32 H32A 109.8 . . ?
C33 C32 H32A 109.8 . . ?
C31 C32 H32B 109.8 . . ?
C33 C32 H32B 109.8 . . ?
H32A C32 H32B 108.2 . . ?
O7 C30 C31 110.7(6) . . ?
O7 C30 H30A 109.5 . . ?
C31 C30 H30A 109.5 . . ?
O7 C30 H30B 109.5 . . ?
C31 C30 H30B 109.5 . . ?
H30A C30 H30B 108.1 . . ?
C32 C31 C30 103.8(6) . . ?
C32 C31 H31A 111.0 . . ?
C30 C31 H31A 111.0 . . ?
C32 C31 H31B 111.0 . . ?
C30 C31 H31B 111.0 . . ?
H31A C31 H31B 109.0 . . ?

loop_
_geom_bond_atom_site_label_1
_geom_bond_atom_site_label_2
_geom_bond_distance
_geom_bond_site_symmetry_2
_geom_bond_publ_flag
K1 O6 2.808(2) . ?
K1 O1 2.809(2) . ?
K1 O4 2.811(2) . ?
K1 O2 2.829(2) . ?
K1 O5 2.834(2) . ?
K1 O3 2.862(2) . ?
K1 N2 2.968(3) . ?
K1 N1 3.020(3) . ?
N1 C7 1.468(4) . ?
N1 C1 1.469(4) . ?
N1 C13 1.471(4) . ?
O3 C8 1.421(4) . ?
O3 C9 1.432(4) . ?
O1 C2 1.426(3) . ?
O1 C3 1.432(3) . ?
N4 C22 1.303(4) . ?
N4 C21 1.365(4) . ?
O2 C5 1.419(4) . ?
O2 C4 1.430(4) . ?
N3 C20 1.309(4) . ?
N3 C23 1.466(4) . ?
N6 C25 1.132(4) . ?
O6 C17 1.412(4) . ?
O6 C16 1.434(4) . ?
O5 C15 1.423(4) . ?
O5 C14 1.424(4) . ?
C3 C4 1.483(4) . ?
C3 H3A 0.9900 . ?
C3 H3B 0.9900 . ?
C20 C21 1.421(4) . ?
C20 C24 1.457(4) . ?
O4 C11 1.416(4) . ?
O4 C10 1.419(4) . ?
N8 C27 1.121(4) . ?
N2 C12 1.465(4) . ?
N2 C18 1.472(5) . ?
N2 C6 1.474(4) . ?
C25 C21 1.422(4) . ?
C24 N5 1.134(4) . ?
C7 C8 1.497(5) . ?
C7 H7A 0.9900 . ?
C7 H7B 0.9900 . ?
C22 C26 1.426(4) . ?
C22 C23 1.528(4) . ?
C23 C23 1.515(6) 2_675 ?
C23 C27 1.530(4) . ?
C8 H8A 0.9900 . ?
C8 H8B 0.9900 . ?
C26 N7 1.151(4) . ?
C9 C10 1.482(5) . ?
C9 H9A 0.9900 . ?
C9 H9B 0.9900 . ?
C2 C1 1.504(4) . ?
C2 H2A 0.9900 . ?
C2 H2B 0.9900 . ?
C1 H1A 0.9900 . ?
C1 H1B 0.9900 . ?
C4 H4A 0.9900 . ?
C4 H4B 0.9900 . ?
C13 C14 1.487(5) . ?
C13 H13A 0.9900 . ?
C13 H13B 0.9900 . ?
C16 C15 1.483(5) . ?
C16 H16A 0.9900 . ?
C16 H16B 0.9900 . ?
C14 H14A 0.9900 . ?
C14 H14B 0.9900 . ?
C10 H10A 0.9900 . ?
C10 H10B 0.9900 . ?
C6 C5 1.505(5) . ?
C6 H6A 0.9900 . ?
C6 H6B 0.9900 . ?
C15 H15A 0.9900 . ?
C15 H15B 0.9900 . ?
C5 H5A 0.9900 . ?
C5 H5B 0.9900 . ?
C11 C12 1.497(6) . ?
C11 H11A 0.9900 . ?
C11 H11B 0.9900 . ?
C17 C18 1.502(5) . ?
C17 H17A 0.9900 . ?
C17 H17B 0.9900 . ?
C18 H18A 0.9900 . ?
C18 H18B 0.9900 . ?
C12 H12A 0.9900 . ?
C12 H12B 0.9900 . ?
O7 C33 1.359(6) . ?
O7 C30 1.392(7) . ?
C33 C32 1.427(9) . ?
C33 H33A 0.9900 . ?
C33 H33B 0.9900 . ?
C32 C31 1.349(10) . ?
C32 H32A 0.9900 . ?
C32 H32B 0.9900 . ?
C30 C31 1.426(10) . ?
C30 H30A 0.9900 . ?
C30 H30B 0.9900 . ?
C31 H31A 0.9900 . ?
C31 H31B 0.9900 . ?
